data_4343566
loop_
_publ_author_name
'Choi, K.-S.'
'Kanatzidis, M.G.'

_publ_section_title
;
 Sulfosalts with alkaline earth metals. Centrosymmetric vs acentric
 interplay in Ba3 Sb4.66 S10 and Ba2.62 Pb1.38 Sb4 S10 based on the
 Ba/Pb/Sb ratio. Phases related to arsenosulfide minerals of the rathite
 group and novel polysulfide Sr6 Sb6 S17
;
_journal_name_full 'Inorganic Chemistry'
_journal_page_first 5655
_journal_page_last 5662
_journal_volume 39
_journal_year 2000
_chemical_formula_sum 'Ba3 S10 Sb4.667'
_chemical_name_systematic 'Ba3 Sb4.667 S10'
_space_group_IT_number 14
_symmetry_space_group_name_Hall '-P 2ybc'
_symmetry_space_group_name_H-M 'P 1 21/c 1'
_cell_angle_alpha 90
_cell_angle_beta 100.29
_cell_angle_gamma 90
_cell_formula_units_Z 4
_cell_length_a 8.955
_cell_length_b 8.225
_cell_length_c 26.756
_cell_volume 1939.013
_citation_journal_id_ASTM INOCAJ
_cod_data_source_file Choi_INOCAJ_2000_1132.cif
_cod_data_source_block Ba3S10Sb4.667
_cod_original_cell_volume 1939.014
_cod_database_code 4343566

loop_
_symmetry_equiv_pos_as_xyz
x,y,z
-x,y+1/2,-z+1/2
-x,-y,-z
x,-y-1/2,z-1/2

loop_
_atom_site_label
_atom_site_type_symbol
_atom_site_fract_x
_atom_site_fract_y
_atom_site_fract_z
_atom_site_occupancy
_atom_site_U_iso_or_equiv
Sb4 Sb+3 0.3262 0.1549 0.4554 1 0.0
Sb6 Sb+3 0.4183 0.0521 0.077 0.072 0.0
S8 S-2 0.3144 0.3493 0.387 1 0.0
S5 S-2 0.3754 0.5049 0.1023 1 0.0
Ba1 Ba+2 0.091 0.6183 0.4317 1 0.0
S6 S-2 0.0424 0.0061 0.4005 1 0.0
S10 S-2 0.5833 0.2066 0.005 1 0.0
Sb2 Sb+3 0.242 0.3132 0.1515 1 0.0
S7 S-2 0.1777 0.6192 0.6162 1 0.0
S2 S-2 0.4928 0.1607 0.1801 1 0.0
Ba3 Ba+2 0.0233 0.2673 0.2974 1 0.0
Ba2 Ba+2 0.5276 0.2686 0.2992 1 0.0
S4 S-2 0.2471 0.4718 0.2265 1 0.0
Sb1 Sb+3 0.7044 0.3346 0.1606 1 0.0
S1 S-2 0.0813 0.656 0.3164 1 0.0
Sb3 Sb+3 0.1421 0.6501 0.059 1 0.0
Sb5 Sb+3 0.4256 0.0357 0.0566 0.595 0.0
S9 S-2 0.1736 0.185 0.0058 1 0.0
S3 S-2 0.7403 0.498 0.2366 1 0.0
